data_7038940
loop_
_publ_author_name
'Wang, Wen-Min'
'Qiao, Wan-Zhen'
'Zhang, Hong-Xia'
'Wang, Shi-Yu'
'Nie, Yao-Yao'
'Chen, Hong-Man'
'Liu, Zhen'
'Gao, Hong-Ling'
'Cui, Jian-Zhong'
'Zhao, Bin'

_publ_section_title
;
 Structures and magnetic properties of several phenoxo-O bridged dinuclear
 lanthanide complexes: Dy derivatives displaying substituent dependent
 magnetic relaxation behavior.
;
_journal_issue 19
_journal_name_full 'Dalton transactions (Cambridge, England : 2003)'
_journal_page_first 8182
_journal_page_last 8191
_journal_paper_doi 10.1039/c6dt00220j
_journal_volume 45
_journal_year 2016
_chemical_formula_sum 'C96 H74 Dy2 N4 O12'
_chemical_formula_weight 1800.59
_chemical_name_systematic
; 
 ? 
;
_space_group_IT_number 14
_symmetry_cell_setting monoclinic
_symmetry_space_group_name_Hall '-P 2yn'
_symmetry_space_group_name_H-M 'P 1 21/n 1'
_atom_sites_solution_hydrogens geom
_atom_sites_solution_primary direct
_atom_sites_solution_secondary difmap
_audit_creation_method SHELXL-97
_audit_update_record
;
2015-09-07 deposited with the CCDC.
2016-04-04 downloaded from the CCDC.
;
_cell_angle_alpha 90.00
_cell_angle_beta 101.43(3)
_cell_angle_gamma 90.00
_cell_formula_units_Z 2
_cell_length_a 11.472(2)
_cell_length_b 17.083(3)
_cell_length_c 20.359(4)
_cell_measurement_temperature 113(2)
_cell_volume 3910.7(13)
_computing_structure_refinement 'SHELXL-97 (Sheldrick, 1997)'
_computing_structure_solution 'SHELXS-97 (Sheldrick, 1990)'
_diffrn_ambient_temperature 113(2)
_diffrn_measured_fraction_theta_full 0.996
_diffrn_measured_fraction_theta_max 0.996
_diffrn_measurement_device_type CCD
_diffrn_radiation_monochromator graphite
_diffrn_radiation_source 'fine-focus sealed tube'
_diffrn_radiation_type MoK\a
_diffrn_radiation_wavelength 0.71073
_diffrn_reflns_av_R_equivalents 0.0708
_diffrn_reflns_av_sigmaI/netI 0.0569
_diffrn_reflns_limit_h_max 15
_diffrn_reflns_limit_h_min -15
_diffrn_reflns_limit_k_max 22
_diffrn_reflns_limit_k_min -22
_diffrn_reflns_limit_l_max 26
_diffrn_reflns_limit_l_min -26
_diffrn_reflns_number 45533
_diffrn_reflns_theta_full 27.92
_diffrn_reflns_theta_max 27.92
_diffrn_reflns_theta_min 1.57
_exptl_absorpt_coefficient_mu 1.965
_exptl_absorpt_correction_T_max 0.7984
_exptl_absorpt_correction_T_min 0.6947
_exptl_absorpt_correction_type multi-scan
_exptl_crystal_colour red
_exptl_crystal_density_diffrn 1.529
_exptl_crystal_density_method 'not measured'
_exptl_crystal_description block
_exptl_crystal_F_000 1812
_exptl_crystal_size_max 0.20
_exptl_crystal_size_mid 0.18
_exptl_crystal_size_min 0.12
_refine_diff_density_max 2.192
_refine_diff_density_min -1.509
_refine_diff_density_rms 0.132
_refine_ls_extinction_coef 0.00256(18)
_refine_ls_extinction_expression Fc^*^=kFc[1+0.001xFc^2^\l^3^/sin(2\q)]^-1/4^
_refine_ls_extinction_method SHELXL
_refine_ls_goodness_of_fit_ref 1.085
_refine_ls_hydrogen_treatment mixed
_refine_ls_matrix_type full
_refine_ls_number_parameters 516
_refine_ls_number_reflns 9316
_refine_ls_number_restraints 0
_refine_ls_restrained_S_all 1.085
_refine_ls_R_factor_all 0.0677
_refine_ls_R_factor_gt 0.0497
_refine_ls_shift/su_max 0.005
_refine_ls_shift/su_mean 0.000
_refine_ls_structure_factor_coef Fsqd
_refine_ls_weighting_details 'calc w=1/[\s^2^(Fo^2^)+(0.0569P)^2^+1.1296P] where P=(Fo^2^+2Fc^2^)/3'
_refine_ls_weighting_scheme calc
_refine_ls_wR_factor_gt 0.1083
_refine_ls_wR_factor_ref 0.1182
_reflns_number_gt 7412
_reflns_number_total 9316
_reflns_threshold_expression >2sigma(I)
_cod_data_source_file c6dt00220j2.cif
_cod_data_source_block shelxl
_cod_depositor_comments
;
The following automatic conversions were performed:

'_symmetry_cell_setting' value 'Monoclinic' changed to 'monoclinic'
according to
/usr/data/users/saulius/crontab/automatic-downloads/rss-feeds/RSC/lib/dictionaries/cif_core.dic
dictionary named 'cif_core.dic' version 2.4.2 from 2011-04-26.

'_exptl_absorpt_correction_type' value 'MULTI-SCAN' changed to
'multi-scan' according to
/usr/data/users/saulius/crontab/automatic-downloads/rss-feeds/RSC/lib/dictionaries/cif_core.dic
dictionary named 'cif_core.dic' version 2.4.2 from 2011-04-26.

Automatic conversion script
Id: cif_fix_values 4268 2015-11-12 08:31:59Z antanas 

 Adding full bibliography for 7038938--7038946.cif.
;
_cod_original_cell_volume 3910.9(14)
_cod_original_sg_symbol_H-M P2(1)/n
_cod_database_code 7038940

loop_
_symmetry_equiv_pos_as_xyz
'x, y, z'
'-x+1/2, y+1/2, -z+1/2'
'-x, -y, -z'
'x-1/2, -y-1/2, z-1/2'

loop_
_atom_site_label
_atom_site_type_symbol
_atom_site_fract_x
_atom_site_fract_y
_atom_site_fract_z
_atom_site_U_iso_or_equiv
_atom_site_adp_type
_atom_site_occupancy
_atom_site_symmetry_multiplicity
_atom_site_calc_flag
_atom_site_refinement_flags
Dy1 Dy 0.619189(17) 0.918760(11) 0.010026(10) 0.02491(9) Uani 1 1 d .
O1 O 0.5821(3) 1.05489(17) 0.02736(15) 0.0273(6) Uani 1 1 d .
O2 O 0.8550(3) 0.5324(2) -0.0652(2) 0.0470(9) Uani 1 1 d .
O3 O 0.6348(3) 0.93661(18) 0.12365(15) 0.0338(7) Uani 1 1 d .
O4 O 0.5546(3) 0.80653(17) 0.05642(15) 0.0283(6) Uani 1 1 d .
O5 O 0.6791(3) 0.98665(18) -0.07504(16) 0.0327(7) Uani 1 1 d .
O6 O 0.5997(3) 0.83777(17) -0.08227(15) 0.0305(7) Uani 1 1 d .
N1 N 0.8027(3) 0.9917(2) 0.05682(19) 0.0302(8) Uani 1 1 d .
N2 N 0.8235(3) 0.8388(2) 0.0251(2) 0.0322(8) Uani 1 1 d .
C1 C 0.7901(4) 1.0676(2) 0.0732(2) 0.0265(9) Uani 1 1 d .
C2 C 0.6721(4) 1.1003(2) 0.0570(2) 0.0264(9) Uani 1 1 d .
C3 C 0.6597(4) 1.1781(3) 0.0734(2) 0.0329(10) Uani 1 1 d .
H3 H 0.5840 1.2024 0.0613 0.039 Uiso 1 1 calc R
C4 C 0.7564(4) 1.2216(3) 0.1074(2) 0.0357(11) Uani 1 1 d .
H4 H 0.7433 1.2743 0.1190 0.043 Uiso 1 1 calc R
C5 C 0.8678(4) 1.1919(3) 0.1246(2) 0.0362(11) Uani 1 1 d .
H5 H 0.9313 1.2230 0.1480 0.043 Uiso 1 1 calc R
C6 C 0.8877(4) 1.1134(3) 0.1070(2) 0.0331(10) Uani 1 1 d .
C7 C 1.0001(5) 1.0767(3) 0.1192(3) 0.0461(14) Uani 1 1 d .
H7 H 1.0681 1.1050 0.1409 0.055 Uiso 1 1 calc R
C8 C 1.0123(4) 1.0018(3) 0.1006(3) 0.0476(14) Uani 1 1 d .
H8 H 1.0884 0.9777 0.1085 0.057 Uiso 1 1 calc R
C9 C 0.9109(4) 0.9601(3) 0.0693(3) 0.0356(11) Uani 1 1 d .
C10 C 0.9177(4) 0.8782(3) 0.0496(3) 0.0396(12) Uani 1 1 d .
H10 H 0.9933 0.8536 0.0551 0.048 Uiso 1 1 calc R
C11 C 0.8380(4) 0.7609(3) 0.0015(2) 0.0325(10) Uani 1 1 d .
C12 C 0.7511(4) 0.7055(3) 0.0065(2) 0.0348(10) Uani 1 1 d .
H12 H 0.6849 0.7198 0.0255 0.042 Uiso 1 1 calc R
C13 C 0.7608(5) 0.6301(3) -0.0161(2) 0.0381(11) Uani 1 1 d .
H13 H 0.7018 0.5925 -0.0117 0.046 Uiso 1 1 calc R
C14 C 0.8552(5) 0.6086(3) -0.0449(3) 0.0394(11) Uani 1 1 d .
C15 C 0.9422(5) 0.6637(3) -0.0509(3) 0.0445(13) Uani 1 1 d .
H15 H 1.0074 0.6497 -0.0709 0.053 Uiso 1 1 calc R
C16 C 0.9324(5) 0.7395(3) -0.0273(3) 0.0434(12) Uani 1 1 d .
H16 H 0.9917 0.7770 -0.0311 0.052 Uiso 1 1 calc R
C17 C 0.9555(5) 0.5043(3) -0.0909(3) 0.0505(14) Uani 1 1 d .
H17A H 1.0294 0.5098 -0.0567 0.061 Uiso 1 1 calc R
H17B H 0.9643 0.5344 -0.1312 0.061 Uiso 1 1 calc R
C18 C 0.9313(6) 0.4187(3) -0.1085(3) 0.0582(16) Uani 1 1 d .
H18A H 0.9161 0.3906 -0.0691 0.087 Uiso 1 1 calc R
H18B H 1.0006 0.3958 -0.1227 0.087 Uiso 1 1 calc R
H18C H 0.8617 0.4145 -0.1450 0.087 Uiso 1 1 calc R
C19 C 0.6960(5) 1.0199(3) 0.2381(3) 0.0434(12) Uani 1 1 d .
H19 H 0.6901 1.0454 0.1961 0.052 Uiso 1 1 calc R
C20 C 0.7416(5) 1.0601(4) 0.2971(3) 0.0538(15) Uani 1 1 d .
H20 H 0.7672 1.1128 0.2953 0.065 Uiso 1 1 calc R
C21 C 0.7495(6) 1.0237(4) 0.3573(3) 0.0568(16) Uani 1 1 d .
H21 H 0.7809 1.0514 0.3974 0.068 Uiso 1 1 calc R
C22 C 0.7133(6) 0.9487(4) 0.3608(3) 0.0544(15) Uani 1 1 d .
H22 H 0.7201 0.9240 0.4032 0.065 Uiso 1 1 calc R
C23 C 0.6659(5) 0.9076(3) 0.3024(3) 0.0440(13) Uani 1 1 d .
H23 H 0.6383 0.8554 0.3051 0.053 Uiso 1 1 calc R
C24 C 0.6591(4) 0.9431(3) 0.2404(2) 0.0315(10) Uani 1 1 d .
C25 C 0.6214(4) 0.8997(3) 0.1755(2) 0.0280(9) Uani 1 1 d .
C26 C 0.5770(4) 0.8234(3) 0.1733(2) 0.0322(10) Uani 1 1 d .
H26 H 0.5678 0.7995 0.2141 0.039 Uiso 1 1 calc R
C27 C 0.5454(4) 0.7805(3) 0.1138(2) 0.0301(9) Uani 1 1 d .
C28 C 0.4960(4) 0.6992(3) 0.1159(2) 0.0323(10) Uani 1 1 d .
C29 C 0.4879(5) 0.6606(3) 0.1754(3) 0.0486(14) Uani 1 1 d .
H29 H 0.5151 0.6863 0.2170 0.058 Uiso 1 1 calc R
C30 C 0.4414(6) 0.5859(3) 0.1751(3) 0.0558(16) Uani 1 1 d .
H30 H 0.4361 0.5608 0.2161 0.067 Uiso 1 1 calc R
C31 C 0.4026(6) 0.5482(3) 0.1148(3) 0.0589(17) Uani 1 1 d .
H31 H 0.3708 0.4968 0.1142 0.071 Uiso 1 1 calc R
C32 C 0.4099(6) 0.5847(3) 0.0559(3) 0.065(2) Uani 1 1 d .
H32 H 0.3829 0.5585 0.0146 0.079 Uiso 1 1 calc R
C33 C 0.4563(5) 0.6594(3) 0.0563(3) 0.0513(15) Uani 1 1 d .
H33 H 0.4611 0.6838 0.0151 0.062 Uiso 1 1 calc R
C34 C 0.7130(4) 1.1244(3) -0.1343(3) 0.0385(11) Uani 1 1 d .
H34 H 0.7058 1.1238 -0.0886 0.046 Uiso 1 1 calc R
C35 C 0.7444(5) 1.1936(3) -0.1629(3) 0.0452(13) Uani 1 1 d .
H35 H 0.7608 1.2395 -0.1364 0.054 Uiso 1 1 calc R
C36 C 0.7514(5) 1.1948(4) -0.2298(3) 0.0553(16) Uani 1 1 d .
H36 H 0.7707 1.2422 -0.2496 0.066 Uiso 1 1 calc R
C37 C 0.7308(6) 1.1288(4) -0.2678(3) 0.0605(17) Uani 1 1 d .
H37 H 0.7365 1.1303 -0.3137 0.073 Uiso 1 1 calc R
C38 C 0.7011(5) 1.0582(3) -0.2394(3) 0.0485(14) Uani 1 1 d .
H38 H 0.6872 1.0121 -0.2658 0.058 Uiso 1 1 calc R
C39 C 0.6923(4) 1.0566(3) -0.1720(2) 0.0320(10) Uani 1 1 d .
C40 C 0.6601(4) 0.9835(3) -0.1385(2) 0.0296(9) Uani 1 1 d .
C41 C 0.6126(4) 0.9178(3) -0.1754(2) 0.0331(10) Uani 1 1 d .
H41 H 0.6003 0.9202 -0.2229 0.040 Uiso 1 1 calc R
C42 C 0.5821(4) 0.8486(3) -0.1455(2) 0.0301(9) Uani 1 1 d .
C43 C 0.5251(4) 0.7824(3) -0.1888(2) 0.0311(10) Uani 1 1 d .
C44 C 0.4717(5) 0.7930(3) -0.2553(2) 0.0403(12) Uani 1 1 d .
H44 H 0.4717 0.8436 -0.2748 0.048 Uiso 1 1 calc R
C45 C 0.4180(5) 0.7308(3) -0.2941(3) 0.0467(13) Uani 1 1 d .
H45 H 0.3801 0.7392 -0.3394 0.056 Uiso 1 1 calc R
C46 C 0.4202(5) 0.6570(3) -0.2664(3) 0.0469(13) Uani 1 1 d .
H46 H 0.3861 0.6139 -0.2930 0.056 Uiso 1 1 calc R
C47 C 0.4722(5) 0.6460(3) -0.1998(3) 0.0414(12) Uani 1 1 d .
H47 H 0.4716 0.5955 -0.1804 0.050 Uiso 1 1 calc R
C48 C 0.5249(4) 0.7077(3) -0.1611(2) 0.0367(11) Uani 1 1 d .
H48 H 0.5611 0.6993 -0.1155 0.044 Uiso 1 1 calc R

loop_
_atom_site_aniso_label
_atom_site_aniso_U_11
_atom_site_aniso_U_22
_atom_site_aniso_U_33
_atom_site_aniso_U_23
_atom_site_aniso_U_13
_atom_site_aniso_U_12
Dy1 0.02622(13) 0.02210(12) 0.02522(12) -0.00001(8) 0.00225(8) -0.00141(8)
O1 0.0237(15) 0.0230(15) 0.0329(17) -0.0025(12) 0.0005(13) -0.0036(12)
O2 0.050(2) 0.0331(19) 0.060(2) -0.0052(17) 0.0163(19) 0.0063(16)
O3 0.045(2) 0.0314(17) 0.0245(16) -0.0030(13) 0.0048(14) -0.0081(14)
O4 0.0337(17) 0.0245(15) 0.0269(16) 0.0016(12) 0.0063(13) -0.0050(12)
O5 0.0369(18) 0.0316(17) 0.0299(17) 0.0025(13) 0.0074(14) -0.0067(13)
O6 0.0370(18) 0.0271(16) 0.0272(16) -0.0012(12) 0.0058(13) 0.0011(13)
N1 0.030(2) 0.029(2) 0.030(2) 0.0019(15) 0.0020(16) -0.0007(15)
N2 0.034(2) 0.0269(19) 0.034(2) 0.0041(16) 0.0036(17) 0.0006(16)
C1 0.027(2) 0.028(2) 0.024(2) -0.0002(16) 0.0038(17) -0.0038(17)
C2 0.024(2) 0.027(2) 0.027(2) 0.0010(17) 0.0035(17) -0.0042(17)
C3 0.036(3) 0.024(2) 0.037(3) -0.0010(18) 0.005(2) -0.0034(19)
C4 0.039(3) 0.028(2) 0.040(3) -0.0067(19) 0.007(2) -0.0060(19)
C5 0.032(3) 0.039(3) 0.036(3) -0.010(2) 0.003(2) -0.010(2)
C6 0.031(2) 0.031(2) 0.035(3) 0.0012(19) 0.0003(19) -0.0077(19)
C7 0.028(3) 0.039(3) 0.063(4) -0.001(2) -0.011(2) -0.007(2)
C8 0.026(3) 0.043(3) 0.067(4) -0.002(3) -0.007(2) 0.001(2)
C9 0.026(2) 0.032(3) 0.044(3) 0.000(2) -0.004(2) -0.0012(19)
C10 0.027(2) 0.036(3) 0.052(3) -0.001(2) -0.003(2) 0.004(2)
C11 0.033(2) 0.026(2) 0.037(2) 0.0030(18) 0.0051(19) 0.0045(19)
C12 0.037(3) 0.035(3) 0.034(3) 0.0020(19) 0.010(2) 0.002(2)
C13 0.046(3) 0.032(3) 0.036(3) 0.002(2) 0.007(2) 0.001(2)
C14 0.040(3) 0.030(2) 0.049(3) 0.001(2) 0.010(2) 0.007(2)
C15 0.044(3) 0.036(3) 0.058(3) 0.002(2) 0.022(3) 0.009(2)
C16 0.040(3) 0.038(3) 0.055(3) 0.009(2) 0.015(2) 0.004(2)
C17 0.050(3) 0.049(3) 0.053(3) -0.004(3) 0.011(3) 0.017(3)
C18 0.077(5) 0.047(4) 0.050(4) -0.003(3) 0.012(3) 0.021(3)
C19 0.052(3) 0.039(3) 0.035(3) -0.005(2) -0.001(2) -0.006(2)
C20 0.057(4) 0.050(3) 0.049(3) -0.018(3) -0.002(3) -0.009(3)
C21 0.067(4) 0.066(4) 0.032(3) -0.021(3) -0.005(3) 0.012(3)
C22 0.072(4) 0.058(4) 0.031(3) -0.003(2) 0.004(3) 0.010(3)
C23 0.058(3) 0.039(3) 0.034(3) -0.001(2) 0.008(2) 0.009(2)
C24 0.030(2) 0.031(2) 0.029(2) -0.0005(18) -0.0016(19) 0.0082(18)
C25 0.026(2) 0.030(2) 0.027(2) 0.0025(17) 0.0022(17) 0.0069(17)
C26 0.039(3) 0.030(2) 0.026(2) 0.0052(18) 0.0030(19) -0.0044(19)
C27 0.025(2) 0.029(2) 0.037(3) 0.0038(18) 0.0055(19) 0.0004(17)
C28 0.028(2) 0.029(2) 0.040(3) 0.0031(19) 0.007(2) -0.0008(18)
C29 0.067(4) 0.035(3) 0.048(3) 0.004(2) 0.022(3) -0.008(3)
C30 0.072(4) 0.038(3) 0.061(4) 0.013(3) 0.022(3) -0.010(3)
C31 0.063(4) 0.033(3) 0.072(4) 0.018(3) -0.007(3) -0.015(3)
C32 0.084(5) 0.042(3) 0.056(4) 0.008(3) -0.022(3) -0.028(3)
C33 0.066(4) 0.040(3) 0.041(3) 0.006(2) -0.007(3) -0.014(3)
C34 0.034(3) 0.033(3) 0.051(3) 0.006(2) 0.013(2) 0.002(2)
C35 0.039(3) 0.037(3) 0.063(4) 0.009(2) 0.019(3) -0.002(2)
C36 0.050(3) 0.051(4) 0.066(4) 0.022(3) 0.014(3) -0.010(3)
C37 0.067(4) 0.070(4) 0.044(3) 0.017(3) 0.009(3) -0.028(3)
C38 0.057(4) 0.053(3) 0.034(3) 0.003(2) 0.008(2) -0.023(3)
C39 0.020(2) 0.036(2) 0.039(3) 0.008(2) 0.0049(19) -0.0003(18)
C40 0.022(2) 0.032(2) 0.035(2) 0.0021(18) 0.0066(18) -0.0016(17)
C41 0.035(3) 0.039(3) 0.024(2) 0.0028(18) 0.0038(19) -0.004(2)
C42 0.028(2) 0.034(2) 0.028(2) -0.0009(18) 0.0031(18) 0.0013(18)
C43 0.031(2) 0.033(2) 0.029(2) -0.0003(18) 0.0051(19) -0.0023(19)
C44 0.046(3) 0.042(3) 0.033(3) 0.005(2) 0.008(2) -0.007(2)
C45 0.051(3) 0.059(4) 0.028(3) -0.005(2) 0.005(2) -0.010(3)
C46 0.045(3) 0.045(3) 0.051(3) -0.016(2) 0.011(3) -0.013(2)
C47 0.050(3) 0.031(3) 0.043(3) -0.007(2) 0.012(2) -0.006(2)
C48 0.041(3) 0.036(3) 0.032(3) -0.003(2) 0.005(2) 0.002(2)

loop_
_atom_type_symbol
_atom_type_description
_atom_type_scat_dispersion_real
_atom_type_scat_dispersion_imag
_atom_type_scat_source
C C 0.0033 0.0016 'International Tables Vol C Tables 4.2.6.8 and 6.1.1.4'
H H 0.0000 0.0000 'International Tables Vol C Tables 4.2.6.8 and 6.1.1.4'
N N 0.0061 0.0033 'International Tables Vol C Tables 4.2.6.8 and 6.1.1.4'
O O 0.0106 0.0060 'International Tables Vol C Tables 4.2.6.8 and 6.1.1.4'
Dy Dy -0.1892 4.4098 'International Tables Vol C Tables 4.2.6.8 and 6.1.1.4'

loop_
_geom_angle_atom_site_label_1
_geom_angle_atom_site_label_2
_geom_angle_atom_site_label_3
_geom_angle
_geom_angle_site_symmetry_1
_geom_angle_site_symmetry_3
O5 Dy1 O3 135.53(11) . .
O5 Dy1 O6 71.61(11) . .
O3 Dy1 O6 150.70(11) . .
O5 Dy1 O4 152.83(11) . .
O3 Dy1 O4 70.65(11) . .
O6 Dy1 O4 81.32(11) . .
O5 Dy1 O1 94.68(11) . 3_675
O3 Dy1 O1 100.22(12) . 3_675
O6 Dy1 O1 85.40(11) . 3_675
O4 Dy1 O1 85.22(11) . 3_675
O5 Dy1 O1 73.17(11) . .
O3 Dy1 O1 72.87(11) . .
O6 Dy1 O1 135.09(10) . .
O4 Dy1 O1 131.24(11) . .
O1 Dy1 O1 70.61(11) 3_675 .
O5 Dy1 N1 71.13(12) . .
O3 Dy1 N1 69.82(12) . .
O6 Dy1 N1 123.67(12) . .
O4 Dy1 N1 125.18(11) . .
O1 Dy1 N1 138.00(11) 3_675 .
O1 Dy1 N1 67.47(11) . .
O5 Dy1 N2 87.57(12) . .
O3 Dy1 N2 93.46(12) . .
O6 Dy1 N2 74.28(12) . .
O4 Dy1 N2 82.84(11) . .
O1 Dy1 N2 157.73(11) 3_675 .
O1 Dy1 N2 130.78(11) . .
N1 Dy1 N2 63.46(12) . .
O5 Dy1 Dy1 82.48(8) . 3_675
O3 Dy1 Dy1 85.62(9) . 3_675
O6 Dy1 Dy1 113.10(8) . 3_675
O4 Dy1 Dy1 111.10(8) . 3_675
O1 Dy1 Dy1 35.94(7) 3_675 3_675
O1 Dy1 Dy1 34.66(7) . 3_675
N1 Dy1 Dy1 102.10(9) . 3_675
N2 Dy1 Dy1 164.67(8) . 3_675
C2 O1 Dy1 131.5(3) . 3_675
C2 O1 Dy1 119.0(3) . .
Dy1 O1 Dy1 109.39(11) 3_675 .
C14 O2 C17 118.3(4) . .
C25 O3 Dy1 140.7(3) . .
C27 O4 Dy1 138.8(3) . .
C40 O5 Dy1 136.8(3) . .
C42 O6 Dy1 134.8(3) . .
C9 N1 C1 118.9(4) . .
C9 N1 Dy1 124.0(3) . .
C1 N1 Dy1 117.0(3) . .
C10 N2 C11 118.1(4) . .
C10 N2 Dy1 115.3(3) . .
C11 N2 Dy1 126.2(3) . .
N1 C1 C6 122.2(4) . .
N1 C1 C2 117.1(4) . .
C6 C1 C2 120.6(4) . .
O1 C2 C3 124.0(4) . .
O1 C2 C1 119.0(4) . .
C3 C2 C1 117.0(4) . .
C2 C3 C4 121.3(4) . .
C2 C3 H3 119.3 . .
C4 C3 H3 119.3 . .
C5 C4 C3 122.8(4) . .
C5 C4 H4 118.6 . .
C3 C4 H4 118.6 . .
C4 C5 C6 118.8(4) . .
C4 C5 H5 120.6 . .
C6 C5 H5 120.6 . .
C7 C6 C5 124.3(4) . .
C7 C6 C1 116.3(4) . .
C5 C6 C1 119.3(4) . .
C8 C7 C6 121.0(5) . .
C8 C7 H7 119.5 . .
C6 C7 H7 119.5 . .
C7 C8 C9 119.0(5) . .
C7 C8 H8 120.5 . .
C9 C8 H8 120.5 . .
N1 C9 C8 122.5(4) . .
N1 C9 C10 115.8(4) . .
C8 C9 C10 121.7(4) . .
N2 C10 C9 121.3(4) . .
N2 C10 H10 119.3 . .
C9 C10 H10 119.3 . .
C16 C11 C12 119.0(4) . .
C16 C11 N2 122.7(4) . .
C12 C11 N2 118.2(4) . .
C13 C12 C11 120.2(5) . .
C13 C12 H12 119.9 . .
C11 C12 H12 119.9 . .
C12 C13 C14 120.9(5) . .
C12 C13 H13 119.6 . .
C14 C13 H13 119.6 . .
O2 C14 C13 115.4(5) . .
O2 C14 C15 125.1(5) . .
C13 C14 C15 119.5(5) . .
C16 C15 C14 119.3(5) . .
C16 C15 H15 120.4 . .
C14 C15 H15 120.4 . .
C11 C16 C15 121.1(5) . .
C11 C16 H16 119.4 . .
C15 C16 H16 119.4 . .
O2 C17 C18 106.6(5) . .
O2 C17 H17A 110.4 . .
C18 C17 H17A 110.4 . .
O2 C17 H17B 110.4 . .
C18 C17 H17B 110.4 . .
H17A C17 H17B 108.6 . .
C17 C18 H18A 109.5 . .
C17 C18 H18B 109.5 . .
H18A C18 H18B 109.5 . .
C17 C18 H18C 109.5 . .
H18A C18 H18C 109.5 . .
H18B C18 H18C 109.5 . .
C24 C19 C20 120.4(5) . .
C24 C19 H19 119.8 . .
C20 C19 H19 119.8 . .
C21 C20 C19 119.9(6) . .
C21 C20 H20 120.1 . .
C19 C20 H20 120.1 . .
C22 C21 C20 120.8(5) . .
C22 C21 H21 119.6 . .
C20 C21 H21 119.6 . .
C21 C22 C23 120.3(6) . .
C21 C22 H22 119.8 . .
C23 C22 H22 119.8 . .
C24 C23 C22 119.8(5) . .
C24 C23 H23 120.1 . .
C22 C23 H23 120.1 . .
C19 C24 C23 118.8(5) . .
C19 C24 C25 118.5(4) . .
C23 C24 C25 122.6(4) . .
O3 C25 C26 122.9(4) . .
O3 C25 C24 115.2(4) . .
C26 C25 C24 121.9(4) . .
C25 C26 C27 123.1(4) . .
C25 C26 H26 118.5 . .
C27 C26 H26 118.5 . .
O4 C27 C26 123.8(4) . .
O4 C27 C28 116.7(4) . .
C26 C27 C28 119.5(4) . .
C33 C28 C29 117.3(5) . .
C33 C28 C27 119.3(4) . .
C29 C28 C27 123.4(5) . .
C30 C29 C28 121.6(6) . .
C30 C29 H29 119.2 . .
C28 C29 H29 119.2 . .
C31 C30 C29 119.4(6) . .
C31 C30 H30 120.3 . .
C29 C30 H30 120.3 . .
C32 C31 C30 120.1(5) . .
C32 C31 H31 119.9 . .
C30 C31 H31 119.9 . .
C31 C32 C33 120.4(6) . .
C31 C32 H32 119.8 . .
C33 C32 H32 119.8 . .
C32 C33 C28 121.2(6) . .
C32 C33 H33 119.4 . .
C28 C33 H33 119.4 . .
C39 C34 C35 120.5(5) . .
C39 C34 H34 119.7 . .
C35 C34 H34 119.7 . .
C36 C35 C34 119.7(5) . .
C36 C35 H35 120.2 . .
C34 C35 H35 120.2 . .
C37 C36 C35 120.7(5) . .
C37 C36 H36 119.7 . .
C35 C36 H36 119.7 . .
C36 C37 C38 120.3(6) . .
C36 C37 H37 119.9 . .
C38 C37 H37 119.9 . .
C39 C38 C37 119.5(5) . .
C39 C38 H38 120.2 . .
C37 C38 H38 120.2 . .
C34 C39 C38 119.4(5) . .
C34 C39 C40 118.2(4) . .
C38 C39 C40 122.4(5) . .
O5 C40 C41 123.4(4) . .
O5 C40 C39 114.8(4) . .
C41 C40 C39 121.8(4) . .
C40 C41 C42 123.1(4) . .
C40 C41 H41 118.4 . .
C42 C41 H41 118.4 . .
O6 C42 C41 123.7(4) . .
O6 C42 C43 116.4(4) . .
C41 C42 C43 119.8(4) . .
C44 C43 C48 118.7(4) . .
C44 C43 C42 122.1(4) . .
C48 C43 C42 119.2(4) . .
C43 C44 C45 121.0(5) . .
C43 C44 H44 119.5 . .
C45 C44 H44 119.5 . .
C46 C45 C44 119.8(5) . .
C46 C45 H45 120.1 . .
C44 C45 H45 120.1 . .
C45 C46 C47 119.6(5) . .
C45 C46 H46 120.2 . .
C47 C46 H46 120.2 . .
C48 C47 C46 120.7(5) . .
C48 C47 H47 119.6 . .
C46 C47 H47 119.6 . .
C47 C48 C43 120.2(5) . .
C47 C48 H48 119.9 . .
C43 C48 H48 119.9 . .

loop_
_geom_bond_atom_site_label_1
_geom_bond_atom_site_label_2
_geom_bond_distance
_geom_bond_site_symmetry_2
Dy1 O5 2.300(3) .
Dy1 O3 2.305(3) .
Dy1 O6 2.308(3) .
Dy1 O4 2.323(3) .
Dy1 O1 2.328(3) 3_675
Dy1 O1 2.403(3) .
Dy1 N1 2.470(4) .
Dy1 N2 2.677(4) .
Dy1 Dy1 3.8610(7) 3_675
O1 C2 1.336(5) .
O1 Dy1 2.328(3) 3_675
O2 C14 1.365(6) .
O2 C17 1.439(6) .
O3 C25 1.265(5) .
O4 C27 1.274(5) .
O5 C40 1.268(5) .
O6 C42 1.277(5) .
N1 C9 1.331(6) .
N1 C1 1.353(5) .
N2 C10 1.287(6) .
N2 C11 1.436(6) .
C1 C6 1.427(6) .
C1 C2 1.441(6) .
C2 C3 1.384(6) .
C3 C4 1.400(6) .
C3 H3 0.9500 .
C4 C5 1.356(7) .
C4 H4 0.9500 .
C5 C6 1.417(7) .
C5 H5 0.9500 .
C6 C7 1.411(7) .
C7 C8 1.350(7) .
C7 H7 0.9500 .
C8 C9 1.406(6) .
C8 H8 0.9500 .
C9 C10 1.461(7) .
C10 H10 0.9500 .
C11 C16 1.379(7) .
C11 C12 1.392(6) .
C12 C13 1.380(7) .
C12 H12 0.9500 .
C13 C14 1.380(7) .
C13 H13 0.9500 .
C14 C15 1.394(7) .
C15 C16 1.393(7) .
C15 H15 0.9500 .
C16 H16 0.9500 .
C17 C18 1.517(7) .
C17 H17A 0.9900 .
C17 H17B 0.9900 .
C18 H18A 0.9800 .
C18 H18B 0.9800 .
C18 H18C 0.9800 .
C19 C24 1.382(7) .
C19 C20 1.392(7) .
C19 H19 0.9500 .
C20 C21 1.361(9) .
C20 H20 0.9500 .
C21 C22 1.353(9) .
C21 H21 0.9500 .
C22 C23 1.396(7) .
C22 H22 0.9500 .
C23 C24 1.389(7) .
C23 H23 0.9500 .
C24 C25 1.501(6) .
C25 C26 1.397(6) .
C26 C27 1.401(6) .
C26 H26 0.9500 .
C27 C28 1.503(6) .
C28 C33 1.386(7) .
C28 C29 1.398(7) .
C29 C30 1.383(7) .
C29 H29 0.9500 .
C30 C31 1.381(9) .
C30 H30 0.9500 .
C31 C32 1.368(9) .
C31 H31 0.9500 .
C32 C33 1.382(7) .
C32 H32 0.9500 .
C33 H33 0.9500 .
C34 C39 1.384(7) .
C34 C35 1.395(7) .
C34 H34 0.9500 .
C35 C36 1.381(8) .
C35 H35 0.9500 .
C36 C37 1.362(9) .
C36 H36 0.9500 .
C37 C38 1.408(7) .
C37 H37 0.9500 .
C38 C39 1.394(7) .
C38 H38 0.9500 .
C39 C40 1.503(6) .
C40 C41 1.400(6) .
C41 C42 1.405(6) .
C41 H41 0.9500 .
C42 C43 1.501(6) .
C43 C44 1.384(7) .
C43 C48 1.394(6) .
C44 C45 1.393(7) .
C44 H44 0.9500 .
C45 C46 1.379(8) .
C45 H45 0.9500 .
C46 C47 1.383(8) .
C46 H46 0.9500 .
C47 C48 1.382(6) .
C47 H47 0.9500 .
C48 H48 0.9500 .

loop_
_geom_torsion_atom_site_label_1
_geom_torsion_atom_site_label_2
_geom_torsion_atom_site_label_3
_geom_torsion_atom_site_label_4
_geom_torsion
_geom_torsion_site_symmetry_1
_geom_torsion_site_symmetry_4
O5 Dy1 O1 C2 -81.0(3) . .
O3 Dy1 O1 C2 69.9(3) . .
O6 Dy1 O1 C2 -120.6(3) . .
O4 Dy1 O1 C2 112.9(3) . .
O1 Dy1 O1 C2 177.7(4) 3_675 .
N1 Dy1 O1 C2 -4.9(3) . .
N2 Dy1 O1 C2 -9.6(3) . .
Dy1 Dy1 O1 C2 177.7(4) 3_675 .
O5 Dy1 O1 Dy1 101.36(14) . 3_675
O3 Dy1 O1 Dy1 -107.78(15) . 3_675
O6 Dy1 O1 Dy1 61.73(19) . 3_675
O4 Dy1 O1 Dy1 -64.78(17) . 3_675
O1 Dy1 O1 Dy1 0.0 3_675 3_675
N1 Dy1 O1 Dy1 177.45(17) . 3_675
N2 Dy1 O1 Dy1 172.74(12) . 3_675
O5 Dy1 O3 C25 -166.5(4) . .
O6 Dy1 O3 C25 -13.0(6) . .
O4 Dy1 O3 C25 4.7(5) . .
O1 Dy1 O3 C25 85.9(5) 3_675 .
O1 Dy1 O3 C25 151.8(5) . .
N1 Dy1 O3 C25 -136.5(5) . .
N2 Dy1 O3 C25 -76.5(5) . .
Dy1 Dy1 O3 C25 118.9(5) 3_675 .
O5 Dy1 O4 C27 163.8(4) . .
O3 Dy1 O4 C27 -2.7(4) . .
O6 Dy1 O4 C27 168.7(4) . .
O1 Dy1 O4 C27 -105.3(4) 3_675 .
O1 Dy1 O4 C27 -46.4(5) . .
N1 Dy1 O4 C27 43.3(5) . .
N2 Dy1 O4 C27 93.6(4) . .
Dy1 Dy1 O4 C27 -79.8(4) 3_675 .
O3 Dy1 O5 C40 -169.5(4) . .
O6 Dy1 O5 C40 23.8(4) . .
O4 Dy1 O5 C40 28.9(6) . .
O1 Dy1 O5 C40 -59.7(4) 3_675 .
O1 Dy1 O5 C40 -127.8(4) . .
N1 Dy1 O5 C40 160.8(4) . .
N2 Dy1 O5 C40 98.1(4) . .
Dy1 Dy1 O5 C40 -93.6(4) 3_675 .
O5 Dy1 O6 C42 -27.1(4) . .
O3 Dy1 O6 C42 172.1(4) . .
O4 Dy1 O6 C42 155.2(4) . .
O1 Dy1 O6 C42 69.4(4) 3_675 .
O1 Dy1 O6 C42 12.9(5) . .
N1 Dy1 O6 C42 -78.0(4) . .
N2 Dy1 O6 C42 -119.8(4) . .
Dy1 Dy1 O6 C42 45.9(4) 3_675 .
O5 Dy1 N1 C9 -99.0(4) . .
O3 Dy1 N1 C9 102.7(4) . .
O6 Dy1 N1 C9 -47.9(4) . .
O4 Dy1 N1 C9 56.4(4) . .
O1 Dy1 N1 C9 -174.5(3) 3_675 .
O1 Dy1 N1 C9 -178.1(4) . .
N2 Dy1 N1 C9 -2.1(4) . .
Dy1 Dy1 N1 C9 -176.6(4) 3_675 .
O5 Dy1 N1 C1 84.0(3) . .
O3 Dy1 N1 C1 -74.2(3) . .
O6 Dy1 N1 C1 135.1(3) . .
O4 Dy1 N1 C1 -120.5(3) . .
O1 Dy1 N1 C1 8.5(4) 3_675 .
O1 Dy1 N1 C1 5.0(3) . .
N2 Dy1 N1 C1 -179.0(3) . .
Dy1 Dy1 N1 C1 6.4(3) 3_675 .
O5 Dy1 N2 C10 70.2(4) . .
O3 Dy1 N2 C10 -65.3(4) . .
O6 Dy1 N2 C10 141.7(4) . .
O4 Dy1 N2 C10 -135.3(4) . .
O1 Dy1 N2 C10 166.6(3) 3_675 .
O1 Dy1 N2 C10 4.9(4) . .
N1 Dy1 N2 C10 0.1(3) . .
Dy1 Dy1 N2 C10 20.7(6) 3_675 .
O5 Dy1 N2 C11 -102.1(4) . .
O3 Dy1 N2 C11 122.4(3) . .
O6 Dy1 N2 C11 -30.5(3) . .
O4 Dy1 N2 C11 52.4(3) . .
O1 Dy1 N2 C11 -5.7(5) 3_675 .
O1 Dy1 N2 C11 -167.3(3) . .
N1 Dy1 N2 C11 -172.2(4) . .
Dy1 Dy1 N2 C11 -151.5(3) 3_675 .
C9 N1 C1 C6 -3.8(7) . .
Dy1 N1 C1 C6 173.3(3) . .
C9 N1 C1 C2 178.1(4) . .
Dy1 N1 C1 C2 -4.8(5) . .
Dy1 O1 C2 C3 1.4(6) 3_675 .
Dy1 O1 C2 C3 -175.7(3) . .
Dy1 O1 C2 C1 -178.4(3) 3_675 .
Dy1 O1 C2 C1 4.5(5) . .
N1 C1 C2 O1 0.3(6) . .
C6 C1 C2 O1 -177.8(4) . .
N1 C1 C2 C3 -179.5(4) . .
C6 C1 C2 C3 2.4(6) . .
O1 C2 C3 C4 176.8(4) . .
C1 C2 C3 C4 -3.3(7) . .
C2 C3 C4 C5 2.0(8) . .
C3 C4 C5 C6 0.4(8) . .
C4 C5 C6 C7 177.0(5) . .
C4 C5 C6 C1 -1.4(7) . .
N1 C1 C6 C7 3.4(7) . .
C2 C1 C6 C7 -178.6(5) . .
N1 C1 C6 C5 -178.1(4) . .
C2 C1 C6 C5 -0.1(7) . .
C5 C6 C7 C8 -179.5(6) . .
C1 C6 C7 C8 -1.0(8) . .
C6 C7 C8 C9 -0.8(9) . .
C1 N1 C9 C8 1.8(7) . .
Dy1 N1 C9 C8 -175.1(4) . .
C1 N1 C9 C10 -179.4(4) . .
Dy1 N1 C9 C10 3.6(6) . .
C7 C8 C9 N1 0.4(9) . .
C7 C8 C9 C10 -178.2(6) . .
C11 N2 C10 C9 174.6(4) . .
Dy1 N2 C10 C9 1.7(6) . .
N1 C9 C10 N2 -3.5(8) . .
C8 C9 C10 N2 175.3(5) . .
C10 N2 C11 C16 -33.2(7) . .
Dy1 N2 C11 C16 138.8(4) . .
C10 N2 C11 C12 148.4(5) . .
Dy1 N2 C11 C12 -39.5(6) . .
C16 C11 C12 C13 1.1(7) . .
N2 C11 C12 C13 179.5(4) . .
C11 C12 C13 C14 -1.1(7) . .
C17 O2 C14 C13 -175.2(5) . .
C17 O2 C14 C15 4.4(8) . .
C12 C13 C14 O2 180.0(4) . .
C12 C13 C14 C15 0.4(8) . .
O2 C14 C15 C16 -179.2(5) . .
C13 C14 C15 C16 0.3(8) . .
C12 C11 C16 C15 -0.3(8) . .
N2 C11 C16 C15 -178.6(5) . .
C14 C15 C16 C11 -0.4(8) . .
C14 O2 C17 C18 179.4(5) . .
C24 C19 C20 C21 -0.3(9) . .
C19 C20 C21 C22 -0.1(10) . .
C20 C21 C22 C23 -0.6(10) . .
C21 C22 C23 C24 1.9(9) . .
C20 C19 C24 C23 1.5(8) . .
C20 C19 C24 C25 -174.3(5) . .
C22 C23 C24 C19 -2.3(8) . .
C22 C23 C24 C25 173.3(5) . .
Dy1 O3 C25 C26 -5.0(8) . .
Dy1 O3 C25 C24 173.8(3) . .
C19 C24 C25 O3 4.7(6) . .
C23 C24 C25 O3 -170.9(5) . .
C19 C24 C25 C26 -176.5(5) . .
C23 C24 C25 C26 7.9(7) . .
O3 C25 C26 C27 1.2(7) . .
C24 C25 C26 C27 -177.5(4) . .
Dy1 O4 C27 C26 1.4(7) . .
Dy1 O4 C27 C28 -179.4(3) . .
C25 C26 C27 O4 0.4(7) . .
C25 C26 C27 C28 -178.8(4) . .
O4 C27 C28 C33 -4.2(6) . .
C26 C27 C28 C33 175.1(5) . .
O4 C27 C28 C29 175.6(5) . .
C26 C27 C28 C29 -5.2(7) . .
C33 C28 C29 C30 -0.5(8) . .
C27 C28 C29 C30 179.7(5) . .
C28 C29 C30 C31 0.5(10) . .
C29 C30 C31 C32 -0.3(10) . .
C30 C31 C32 C33 0.2(11) . .
C31 C32 C33 C28 -0.3(11) . .
C29 C28 C33 C32 0.5(9) . .
C27 C28 C33 C32 -179.8(6) . .
C39 C34 C35 C36 1.9(8) . .
C34 C35 C36 C37 -1.6(9) . .
C35 C36 C37 C38 0.5(10) . .
C36 C37 C38 C39 0.4(10) . .
C35 C34 C39 C38 -1.1(7) . .
C35 C34 C39 C40 179.3(4) . .
C37 C38 C39 C34 -0.1(8) . .
C37 C38 C39 C40 179.5(5) . .
Dy1 O5 C40 C41 -17.5(7) . .
Dy1 O5 C40 C39 162.3(3) . .
C34 C39 C40 O5 -14.2(6) . .
C38 C39 C40 O5 166.2(5) . .
C34 C39 C40 C41 165.6(4) . .
C38 C39 C40 C41 -14.0(7) . .
O5 C40 C41 C42 -0.5(7) . .
C39 C40 C41 C42 179.7(4) . .
Dy1 O6 C42 C41 24.7(7) . .
Dy1 O6 C42 C43 -155.0(3) . .
C40 C41 C42 O6 -3.2(7) . .
C40 C41 C42 C43 176.5(4) . .
O6 C42 C43 C44 161.8(4) . .
C41 C42 C43 C44 -17.9(7) . .
O6 C42 C43 C48 -17.7(6) . .
C41 C42 C43 C48 162.5(5) . .
C48 C43 C44 C45 0.4(8) . .
C42 C43 C44 C45 -179.2(5) . .
C43 C44 C45 C46 -1.5(8) . .
C44 C45 C46 C47 2.2(8) . .
C45 C46 C47 C48 -1.8(8) . .
C46 C47 C48 C43 0.7(8) . .
C44 C43 C48 C47 0.0(7) . .
C42 C43 C48 C47 179.5(4) . .
